data_7229743
loop_
_publ_author_name
'Lu, Si-Qi'
'Chen, Xiao-Gang'
'Gao, Ji-Xing'
'Lu, Yang'
'Hua, Xiu-Ni'
'Liao, Wei-Qiang'

_publ_section_title
;
 High-temperature sequential structural transitions with distinct
 switchable dielectric behaviors in two organic ionic plastic crystals:
 [C4H11NBr] [ClO4] and [C4H11NBr] [BF4]
;
_journal_issue 4
_journal_name_full CrystEngComm
_journal_page_first 454
_journal_paper_doi 10.1039/C7CE01731F
_journal_volume 20
_journal_year 2018
_chemical_formula_moiety 'Cl O4, C4 H11 Br N'
_chemical_formula_sum 'C4 H11 Br Cl N O4'
_chemical_formula_weight 252.50
_space_group_crystal_system monoclinic
_space_group_IT_number 11
_space_group_name_Hall '-P 2yb'
_space_group_name_H-M_alt 'P 1 21/m 1'
_symmetry_space_group_name_Hall '-P 2yb'
_symmetry_space_group_name_H-M 'P 1 21/m 1'
_atom_sites_solution_hydrogens difmap
_audit_creation_method SHELXL-2014/7
_audit_update_record
;
2017-11-17 deposited with the CCDC.
2017-12-14 downloaded from the CCDC.
;
_cell_angle_alpha 90
_cell_angle_beta 101.49(4)
_cell_angle_gamma 90
_cell_formula_units_Z 2
_cell_length_a 6.250(12)
_cell_length_b 8.164(16)
_cell_length_c 9.64(2)
_cell_measurement_reflns_used 1169
_cell_measurement_temperature 363(2)
_cell_measurement_theta_max 27.348
_cell_measurement_theta_min 1.6988
_cell_volume 482.0(17)
_computing_cell_refinement 'CrystalClear (Rigaku Inc., 2008)'
_computing_data_collection 'CrystalClear (Rigaku Inc., 2008)'
_computing_data_reduction 'CrystalClear (Rigaku Inc., 2008)'
_computing_molecular_graphics 'DIAMOND (Brandenburg & Putz, 2005)'
_computing_publication_material 'SHELXL-2014/7 (Sheldrick, 2008)'
_computing_structure_refinement 'SHELXL-2014/7 (Sheldrick, 2014)'
_computing_structure_solution 'SHELXL-2014/7 (Sheldrick, 2014)'
_diffrn_ambient_temperature 363(2)
_diffrn_measured_fraction_theta_full 0.981
_diffrn_measured_fraction_theta_max 0.970
_diffrn_measurement_device_type 'Rigaku, SCXmini'
_diffrn_measurement_method '\w scans'
_diffrn_radiation_type MoK\a
_diffrn_radiation_wavelength 0.71073
_diffrn_reflns_av_R_equivalents 0.0812
_diffrn_reflns_av_unetI/netI 0.0754
_diffrn_reflns_Laue_measured_fraction_full 0.981
_diffrn_reflns_Laue_measured_fraction_max 0.970
_diffrn_reflns_limit_h_max 7
_diffrn_reflns_limit_h_min -6
_diffrn_reflns_limit_k_max 10
_diffrn_reflns_limit_k_min -7
_diffrn_reflns_limit_l_max 12
_diffrn_reflns_limit_l_min -12
_diffrn_reflns_number 3359
_diffrn_reflns_point_group_measured_fraction_full 0.981
_diffrn_reflns_point_group_measured_fraction_max 0.970
_diffrn_reflns_theta_full 25.242
_diffrn_reflns_theta_max 27.348
_diffrn_reflns_theta_min 3.299
_exptl_absorpt_coefficient_mu 4.515
_exptl_absorpt_correction_T_max 0.405
_exptl_absorpt_correction_T_min 0.239
_exptl_absorpt_correction_type multi-scan
_exptl_absorpt_process_details 'CrystalClear (Rigaku Inc., 2008)'
_exptl_crystal_colour Colorless
_exptl_crystal_density_diffrn 1.740
_exptl_crystal_description 'Thick sheet'
_exptl_crystal_F_000 252
_exptl_crystal_size_max 0.380
_exptl_crystal_size_mid 0.280
_exptl_crystal_size_min 0.200
_refine_diff_density_max 3.370
_refine_diff_density_min -1.278
_refine_diff_density_rms 0.342
_refine_ls_extinction_method none
_refine_ls_goodness_of_fit_ref 1.011
_refine_ls_hydrogen_treatment constr
_refine_ls_matrix_type full
_refine_ls_number_parameters 64
_refine_ls_number_reflns 1133
_refine_ls_number_restraints 47
_refine_ls_restrained_S_all 1.022
_refine_ls_R_factor_all 0.2346
_refine_ls_R_factor_gt 0.1910
_refine_ls_shift/su_max 0.000
_refine_ls_shift/su_mean 0.000
_refine_ls_structure_factor_coef Fsqd
_refine_ls_weighting_details 'w=1/[\s^2^(Fo^2^)+(0.2000P)^2^+13.8000P] where P=(Fo^2^+2Fc^2^)/3'
_refine_ls_weighting_scheme calc
_refine_ls_wR_factor_gt 0.4587
_refine_ls_wR_factor_ref 0.4877
_reflns_Friedel_coverage 0.000
_reflns_number_gt 619
_reflns_number_total 1169
_reflns_threshold_expression 'I > 2\s(I)'
_cod_data_source_file c7ce01731f2.cif
_cod_data_source_block P21M
_cod_depositor_comments
;
The following automatic conversions were performed:

'_exptl_absorpt_correction_type' value 'Multi-scan' changed to
'multi-scan' according to
/home/data/users/saulius/crontab/automatic-downloads/rss-feeds/RSC/lib/dictionaries/cif_core.dic
dictionary named 'cif_core.dic' version 2.4.2 from 2011-04-26.

Automatic conversion script
Id: cif_fix_values 4973 2017-02-22 13:04:09Z antanas 

 Adding full bibliography for 7229742--7229745.cif.
;
_cod_database_code 7229743
_shelx_shelxl_version_number 2014/7
_shelx_space_group_comment
;
The symmetry employed for this shelxl refinement is uniquely defined
by the following loop, which should always be used as a source of
symmetry information in preference to the above space-group names.
They are only intended as comments.
;
_shelx_estimated_absorpt_t_min 0.279
_shelx_estimated_absorpt_t_max 0.465

loop_
_space_group_symop_operation_xyz
'x, y, z'
'-x, y+1/2, -z'
'-x, -y, -z'
'x, -y-1/2, z'

loop_
_atom_site_label
_atom_site_type_symbol
_atom_site_fract_x
_atom_site_fract_y
_atom_site_fract_z
_atom_site_U_iso_or_equiv
_atom_site_adp_type
_atom_site_occupancy
_atom_site_site_symmetry_order
_atom_site_calc_flag
_atom_site_refinement_flags_posn
_atom_site_refinement_flags_adp
_atom_site_refinement_flags_occupancy
Br1 Br 0.5751(8) 0.2500 -0.0038(4) 0.111(2) Uani 1 2 d S T P
Cl1 Cl 0.9498(10) 0.2500 0.7267(6) 0.0614(16) Uani 1 2 d DS TU P
O1 O 1.100(3) 0.2500 0.635(2) 0.109(6) Uani 1 2 d DS TU P
O2 O 0.7240(17) 0.2500 0.666(2) 0.095(5) Uani 1 2 d DS TU P
O3 O 1.002(4) 0.120(3) 0.830(2) 0.086(5) Uani 0.5 1 d D U P
O3' O 0.944(6) 0.094(2) 0.796(3) 0.086(5) Uani 0.5 1 d D U P
C1 C 0.356(6) 0.2500 0.120(3) 0.078(8) Uani 1 2 d S T P
H1A H 0.2648 0.1550 0.0985 0.094 Uiso 0.5 1 d R U P
H1B H 0.2648 0.3450 0.0985 0.094 Uiso 0.5 1 d R U P
C2 C 0.274(5) 0.2500 0.359(3) 0.079(8) Uani 1 2 d S T P
H2A H 0.1838 0.3460 0.3399 0.119 Uiso 0.5 1 d R U P
H2B H 0.1840 0.1539 0.3400 0.119 Uiso 0.5 1 d R U P
H2C H 0.3462 0.2500 0.4569 0.119 Uiso 1 2 d R U P
C3 C 0.592(3) 0.093(2) 0.302(2) 0.068(5) Uani 1 1 d . . .
H3A H 0.6994 0.0913 0.2435 0.103 Uiso 1 1 d R U .
H3B H 0.6632 0.0937 0.3999 0.103 Uiso 1 1 d R U .
H3C H 0.5010 -0.0024 0.2830 0.103 Uiso 1 1 d R U .
N1 N 0.464(3) 0.2500 0.2680(17) 0.044(4) Uani 1 2 d S T P

loop_
_atom_site_aniso_label
_atom_site_aniso_U_11
_atom_site_aniso_U_22
_atom_site_aniso_U_33
_atom_site_aniso_U_23
_atom_site_aniso_U_13
_atom_site_aniso_U_12
Br1 0.163(4) 0.109(3) 0.078(2) 0.000 0.064(2) 0.000
Cl1 0.064(3) 0.052(3) 0.064(3) 0.000 0.004(2) 0.000
O1 0.113(11) 0.115(13) 0.105(12) 0.000 0.038(9) 0.000
O2 0.079(8) 0.107(12) 0.089(11) 0.000 -0.011(8) 0.000
O3 0.096(10) 0.057(7) 0.093(9) 0.005(7) -0.011(7) -0.011(7)
O3' 0.096(10) 0.057(7) 0.093(9) 0.005(7) -0.011(7) -0.011(7)
C1 0.11(2) 0.070(16) 0.050(13) 0.000 0.013(13) 0.000
C2 0.12(3) 0.054(14) 0.071(16) 0.000 0.028(16) 0.000
C3 0.062(10) 0.052(9) 0.090(12) 0.002(8) 0.010(8) 0.027(8)
N1 0.056(10) 0.034(7) 0.050(8) 0.000 0.027(7) 0.000

loop_
_atom_type_symbol
_atom_type_description
_atom_type_scat_dispersion_real
_atom_type_scat_dispersion_imag
_atom_type_scat_source
C C 0.0033 0.0016 'International Tables Vol C Tables 4.2.6.8 and 6.1.1.4'
H H 0.0000 0.0000 'International Tables Vol C Tables 4.2.6.8 and 6.1.1.4'
N N 0.0061 0.0033 'International Tables Vol C Tables 4.2.6.8 and 6.1.1.4'
O O 0.0106 0.0060 'International Tables Vol C Tables 4.2.6.8 and 6.1.1.4'
Cl Cl 0.1484 0.1585 'International Tables Vol C Tables 4.2.6.8 and 6.1.1.4'
Br Br -0.2901 2.4595 'International Tables Vol C Tables 4.2.6.8 and 6.1.1.4'

loop_
_geom_angle_atom_site_label_1
_geom_angle_atom_site_label_2
_geom_angle_atom_site_label_3
_geom_angle
_geom_angle_site_symmetry_1
_geom_angle_site_symmetry_3
O1 Cl1 O2 118.1(11) . .
O1 Cl1 O3' 111.8(18) . 4_565
O2 Cl1 O3' 94.5(14) . 4_565
O1 Cl1 O3' 111.8(18) . .
O2 Cl1 O3' 94.5(14) . .
O3' Cl1 O3' 124(3) 4_565 .
O1 Cl1 O3 110.3(12) . 4_565
O2 Cl1 O3 110.8(10) . 4_565
O3' Cl1 O3 19.4(16) 4_565 4_565
O3' Cl1 O3 110.3(15) . 4_565
O1 Cl1 O3 110.3(12) . .
O2 Cl1 O3 110.8(10) . .
O3' Cl1 O3 110.3(15) 4_565 .
O3' Cl1 O3 19.4(16) . .
O3 Cl1 O3 94(2) 4_565 .
N1 C1 Br1 111(2) . .
C1 N1 C3 109.5(11) . 4_565
C1 N1 C3 109.5(11) . .
C3 N1 C3 115.9(19) 4_565 .
C1 N1 C2 107(2) . .
C3 N1 C2 107.3(11) 4_565 .
C3 N1 C2 107.3(11) . .

loop_
_geom_bond_atom_site_label_1
_geom_bond_atom_site_label_2
_geom_bond_distance
_geom_bond_site_symmetry_2
Br1 C1 1.99(3) .
Cl1 O1 1.413(9) .
Cl1 O2 1.417(9) .
Cl1 O3' 1.445(10) 4_565
Cl1 O3' 1.445(10) .
Cl1 O3 1.447(9) 4_565
Cl1 O3 1.447(9) .
C1 N1 1.45(3) .
C2 N1 1.61(3) .
C3 N1 1.512(17) .
N1 C3 1.512(17) 4_565
